data_7228557
loop_
_publ_author_name
'Yang, Jing'
'Ma, Fang'
'Deng, Xuebin'
'Sun, Hao-Ling'
'Zhang, Yiquan'

_publ_section_title
;
 Construction and magnetic study of two new dysprosium complexes with
 chain or tetranuclear structure
;
_journal_name_full CrystEngComm
_journal_paper_doi 10.1039/C7CE00747G
_journal_year 2017
_chemical_formula_moiety 'C78 H66 Dy4 N18 O22'
_chemical_formula_sum 'C78 H66 Dy4 N18 O22'
_chemical_formula_weight 2257.49
_space_group_crystal_system triclinic
_space_group_IT_number 2
_space_group_name_Hall '-P 1'
_space_group_name_H-M_alt 'P -1'
_symmetry_Int_Tables_number 2
_symmetry_space_group_name_Hall '-P 1'
_symmetry_space_group_name_H-M 'P -1'
_audit_creation_date 2016-09-08
_audit_creation_method
;
Olex2 1.2
(compiled 2015.09.30 svn.r3233 for OlexSys, GUI svn.r5103)
;
_audit_update_record
;
2017-04-19 deposited with the CCDC.
2017-06-27 downloaded from the CCDC.
;
_cell_angle_alpha 104.640(3)
_cell_angle_beta 93.446(3)
_cell_angle_gamma 92.084(3)
_cell_formula_units_Z 1
_cell_length_a 10.5185(4)
_cell_length_b 12.0831(4)
_cell_length_c 16.6476(4)
_cell_measurement_reflns_used 7252
_cell_measurement_temperature 212(30)
_cell_measurement_theta_max 73.0810
_cell_measurement_theta_min 3.7880
_cell_volume 2040.53(12)
_computing_cell_refinement 'CrysAlisPro 1.171.38.41k (Rigaku OD, 2015)'
_computing_data_collection 'CrysAlisPro 1.171.38.41k (Rigaku OD, 2015)'
_computing_data_reduction 'CrysAlisPro 1.171.38.41k (Rigaku OD, 2015)'
_computing_molecular_graphics 'Olex2 (Dolomanov et al., 2009)'
_computing_publication_material 'Olex2 (Dolomanov et al., 2009)'
_computing_structure_refinement 'olex2.refine (Bourhis et al., 2015)'
_computing_structure_solution 'ShelXT (Sheldrick, 2015)'
_diffrn_ambient_environment N~2~
_diffrn_ambient_temperature 212(30)
_diffrn_detector 'CCD plate'
_diffrn_detector_area_resol_mean 5.3127
_diffrn_detector_type AtlasS2
_diffrn_measured_fraction_theta_full 0.9952
_diffrn_measured_fraction_theta_max 0.9952
_diffrn_measurement_details
;
List of Runs (angles in degrees, time in seconds):

  # Type    Start    End  Width  t~exp~   \w     \q     \k     \f   Frames
#--------------------------------------------------------------------------
  1  \w    -65.00  -8.00   1.00    2.00    --  -41.74 125.00-120.00   57
  2  \w   -116.00  -1.00   1.00    2.00    --  -41.74 -19.00 -30.00  115
  3  \w     23.00  60.00   1.00    2.00    --   41.74-125.00-120.00   37
  4  \w     49.00  78.00   1.00    2.00    --   41.74-125.00-180.00   29
  5  \w     69.00 121.00   1.00    4.00    --  107.19-125.00-180.00   52
  6  \w     71.00 133.00   1.00    4.00    --  107.19 -77.00 -30.00   62
  7  \w     95.00 133.00   1.00    4.00    --  107.19 -45.00 -30.00   38
  8  \w     71.00 109.00   1.00    4.00    --  107.19 -94.00 -30.00   38
  9  \w     65.00 118.00   1.00    4.00    --  107.19-125.00   0.00   53
 10  \w     41.00  98.00   1.00    2.00    --   41.74-125.00   0.00   57
 11  \w     34.00 119.00   1.00    4.00    --  107.19 -45.00 120.00   85
 12  \w     68.00 140.00   1.00    4.00    --  107.19 -77.00 150.00   72
 13  \w     78.00 166.00   1.00    4.00    --  107.19  63.00  39.00   88
 14  \w     35.00 133.00   1.00    4.00    --  107.19 -45.00-120.00   98
 15  \w     35.00  61.00   1.00    4.00    --  107.19-125.00-180.00   26
 16  \w     27.00 168.00   1.00    4.00    --  107.19   0.00  30.00  141
 17  \w     27.00  58.00   1.00    4.00    --  107.19 -94.00 150.00   31
 18  \w   -111.00 -33.00   1.00    2.00    --  -41.74 -37.00  90.00   78
;
_diffrn_measurement_device 'four-circle diffractometer'
_diffrn_measurement_device_type 'SuperNova, Dual, Cu at zero, AtlasS2'
_diffrn_measurement_method '\w scans'
_diffrn_orient_matrix_type 'CrysAlisPro convention (1999,Acta A55,543-557)'
_diffrn_orient_matrix_UB_11 0.0619111000
_diffrn_orient_matrix_UB_12 -0.0972805000
_diffrn_orient_matrix_UB_13 -0.0611793000
_diffrn_orient_matrix_UB_21 0.1332395000
_diffrn_orient_matrix_UB_22 0.0541253000
_diffrn_orient_matrix_UB_23 0.0349485000
_diffrn_orient_matrix_UB_31 0.0021691000
_diffrn_orient_matrix_UB_32 -0.0708621000
_diffrn_orient_matrix_UB_33 0.0650455000
_diffrn_radiation_monochromator mirror
_diffrn_radiation_probe x-ray
_diffrn_radiation_type 'Cu K\a'
_diffrn_radiation_wavelength 1.54184
_diffrn_reflns_av_R_equivalents 0.0377
_diffrn_reflns_av_unetI/netI 0.0558
_diffrn_reflns_limit_h_max 12
_diffrn_reflns_limit_h_min -13
_diffrn_reflns_limit_k_max 13
_diffrn_reflns_limit_k_min -14
_diffrn_reflns_limit_l_max 20
_diffrn_reflns_limit_l_min -14
_diffrn_reflns_number 14340
_diffrn_reflns_theta_full 68.2384
_diffrn_reflns_theta_max 68.24
_diffrn_reflns_theta_min 7.45
_diffrn_source 'micro-focus sealed X-ray tube'
_diffrn_source_type 'SuperNova (Cu) X-ray Source'
_exptl_absorpt_coefficient_mu 19.979
_exptl_absorpt_correction_T_max 1.00000
_exptl_absorpt_correction_T_min 0.56750
_exptl_absorpt_correction_type multi-scan
_exptl_absorpt_process_details
;
CrysAlisPro 1.171.38.41k (Rigaku Oxford Diffraction, 2015)
Empirical absorption correction using spherical harmonics,
 implemented in SCALE3 ABSPACK scaling algorithm.
;
_exptl_crystal_colour red
_exptl_crystal_density_diffrn 1.8370
_exptl_crystal_description block
_exptl_crystal_F_000 1064.3849
_exptl_crystal_size_max 0.2
_exptl_crystal_size_mid 0.2
_exptl_crystal_size_min 0.1
_refine_diff_density_max 0.9048
_refine_diff_density_min -1.7426
_refine_diff_density_rms 0.1372
_refine_ls_d_res_high 0.8301
_refine_ls_d_res_low 5.9459
_refine_ls_goodness_of_fit_ref 1.0244
_refine_ls_hydrogen_treatment mixed
_refine_ls_matrix_type full
_refine_ls_number_constraints 58
_refine_ls_number_parameters 553
_refine_ls_number_reflns 7436
_refine_ls_number_restraints 0
_refine_ls_restrained_S_all 1.0244
_refine_ls_R_factor_all 0.0412
_refine_ls_R_factor_gt 0.0338
_refine_ls_shift/su_max 0.0485
_refine_ls_shift/su_mean 0.0005
_refine_ls_structure_factor_coef Fsqd
_refine_ls_weighting_details 'w=1/[\s^2^(Fo^2^)+(0.0356P)^2^] where P=(Fo^2^+2Fc^2^)/3'
_refine_ls_weighting_scheme calc
_refine_ls_wR_factor_gt 0.0801
_refine_ls_wR_factor_ref 0.0857
_reflns_Friedel_coverage 0.0
_reflns_limit_h_max 12
_reflns_limit_h_min -12
_reflns_limit_k_max 14
_reflns_limit_k_min -14
_reflns_limit_l_max 20
_reflns_limit_l_min 0
_reflns_number_gt 6396
_reflns_number_total 7436
_reflns_threshold_expression I>=2u(I)
_cod_data_source_file c7ce00747g2.cif
_cod_data_source_block 151228a
_cod_database_code 7228557
_chemical_oxdiff_formula 'C1 H1 N1 O1 Dy1'
_reflns_odcompleteness_completeness 99.97
_reflns_odcompleteness_iscentric 1
_reflns_odcompleteness_theta 66.97
_olex2_refinement_description
;
1. Fixed Uiso
 At 1.2 times of:
  All C(H) groups
 At 1.5 times of:
  All C(H,H,H) groups
2.a Aromatic/amide H refined with riding coordinates:
 C12(H12), C13(H13), C14(H14), C28(H28), C29(H29), C30(H30), C26(H26),
 C25(H25), C9(H9), C10(H10), C17(H17), C18(H18), C19(H19), C20(H20), C5(H5),
 C1(H1), C3(H3), C7(H7), C23(H23), C33(H33), C2(H2)
2.b Idealised Me refined as rotating group:
 C34(H34a,H34b,H34c), C35(H35a,H35b,H35c), C37(H37a,H37b,H37c), C39(H39a,H39b,
 H39c)
;
_olex2_date_sample_data_collection 2015-12-28
_olex2_submission_special_instructions 'No special instructions were received'
_oxdiff_exptl_absorpt_empirical_details
;
Empirical correction (ABSPACK) includes:
- Absorption correction using spherical harmonics
- Frame scaling
;
_oxdiff_exptl_absorpt_empirical_full_max 1.615
_oxdiff_exptl_absorpt_empirical_full_min 0.758

loop_
_space_group_symop_id
_space_group_symop_operation_xyz
1 x,y,z
2 -x,-y,-z

loop_
_atom_site_label
_atom_site_type_symbol
_atom_site_fract_x
_atom_site_fract_y
_atom_site_fract_z
_atom_site_U_iso_or_equiv
_atom_site_adp_type
_atom_site_occupancy
_atom_site_refinement_flags_posn
Dy1 Dy 0.71208(2) 0.17703(2) 0.789692(14) 0.01940(8) Uani 1.000000 .
Dy2 Dy 0.75915(2) 0.28737(2) 0.600890(15) 0.02098(8) Uani 1.000000 .
O1 O 0.3424(3) 0.0225(3) 0.24846(19) 0.0263(7) Uani 1.000000 .
O2 O 0.6643(3) 0.2054(3) 0.46978(19) 0.0290(7) Uani 1.000000 .
O3 O 0.8227(3) 0.3230(3) 0.74439(18) 0.0238(7) Uani 1.000000 .
O4 O 1.2490(3) 0.1822(4) 1.0644(3) 0.0497(11) Uani 1.000000 .
O5 O 0.8511(3) 0.1749(3) 0.90244(19) 0.0268(7) Uani 1.000000 .
O6 O 0.6125(3) 0.1891(3) 0.66199(18) 0.0228(7) Uani 1.000000 .
O7 O 0.8654(3) 0.1203(3) 0.5935(2) 0.0298(7) Uani 1.000000 .
O8 O 0.8734(3) 0.0820(3) 0.7179(2) 0.0315(8) Uani 1.000000 .
O9 O 0.6570(3) 0.3556(3) 0.8757(2) 0.0325(8) Uani 1.000000 .
O10 O 0.6001(4) 0.4273(4) 0.6480(3) 0.0499(11) Uani 1.000000 .
O11 O 0.7411(5) 0.4737(4) 0.5704(3) 0.0592(14) Uani 1.000000 .
N1 N 0.4535(4) 0.0786(3) 0.2490(2) 0.0226(8) Uani 1.000000 .
N2 N 0.8349(4) 0.2561(3) 0.4011(2) 0.0244(8) Uani 1.000000 .
N3 N 0.8899(3) 0.2969(3) 0.4820(2) 0.0224(8) Uani 1.000000 .
N4 N 0.9755(4) 0.3735(3) 0.6366(2) 0.0256(8) Uani 1.000000 .
N5 N 1.1320(4) 0.1540(4) 1.0760(3) 0.0335(10) Uani 1.000000 .
N6 N 0.6913(4) 0.1403(4) 0.9855(2) 0.0275(9) Uani 1.000000 .
N7 N 0.6135(4) 0.1498(3) 0.9180(2) 0.0235(8) Uani 1.000000 .
N8 N 0.4758(3) 0.1681(3) 0.7866(2) 0.0211(8) Uani 1.000000 .
N9 N 0.5915(5) 0.5352(4) 0.8955(3) 0.0409(11) Uani 1.000000 .
C1 C 0.4868(5) 0.1061(4) 0.1789(3) 0.0277(10) Uani 1.000000 .
C2 C 0.6040(5) 0.1611(4) 0.1788(3) 0.0293(11) Uani 1.000000 .
C3 C 0.6832(5) 0.1936(4) 0.2503(3) 0.0270(10) Uani 1.000000 .
C4 C 0.6452(4) 0.1695(4) 0.3227(3) 0.0230(9) Uani 1.000000 .
C5 C 0.5298(4) 0.1095(4) 0.3207(3) 0.0230(9) Uani 1.000000 .
C6 C 0.7195(4) 0.2126(4) 0.4053(3) 0.0235(9) Uani 1.000000 .
C7 C 0.9983(4) 0.3500(4) 0.4927(3) 0.0259(10) Uani 1.000000 .
C8 C 1.0505(5) 0.3950(4) 0.5796(3) 0.0286(10) Uani 1.000000 .
C9 C 1.1686(5) 0.4562(5) 0.6018(3) 0.0362(12) Uani 1.000000 .
C10 C 1.2091(5) 0.4940(6) 0.6832(4) 0.0447(15) Uani 1.000000 .
C11 C 1.1319(6) 0.4742(6) 0.7464(3) 0.0449(15) Uani 1.000000 .
C12 C 1.1639(6) 0.5109(7) 0.8325(4) 0.065(2) Uani 1.000000 .
C13 C 1.0824(6) 0.4842(7) 0.8870(4) 0.065(2) Uani 1.000000 .
C14 C 0.9669(6) 0.4197(6) 0.8593(3) 0.0450(15) Uani 1.000000 .
C15 C 0.9302(5) 0.3821(4) 0.7756(3) 0.0274(10) Uani 1.000000 .
C16 C 1.0153(5) 0.4110(5) 0.7183(3) 0.0299(11) Uani 1.000000 .
C17 C 1.0351(5) 0.1713(5) 1.0244(3) 0.0312(11) Uani 1.000000 .
C18 C 1.1066(5) 0.1051(5) 1.1392(3) 0.0363(12) Uani 1.000000 .
C19 C 0.9850(5) 0.0703(5) 1.1484(3) 0.0396(13) Uani 1.000000 .
C20 C 0.8853(5) 0.0843(5) 1.0952(3) 0.0322(11) Uani 1.000000 .
C21 C 0.9109(4) 0.1370(4) 1.0318(3) 0.0266(10) Uani 1.000000 .
C22 C 0.8121(4) 0.1531(4) 0.9687(3) 0.0245(10) Uani 1.000000 .
C23 C 0.4930(4) 0.1487(4) 0.9248(3) 0.0269(10) Uani 1.000000 .
C24 C 0.4133(4) 0.1585(4) 0.8514(3) 0.0233(9) Uani 1.000000 .
C25 C 0.2787(4) 0.1584(4) 0.8498(3) 0.0278(10) Uani 1.000000 .
C26 C 0.2108(5) 0.1652(5) 0.7786(3) 0.0351(12) Uani 1.000000 .
C27 C 0.2751(4) 0.1698(5) 0.7070(3) 0.0309(11) Uani 1.000000 .
C28 C 0.2137(5) 0.1732(6) 0.6299(4) 0.0417(14) Uani 1.000000 .
C29 C 0.2875(5) 0.1769(6) 0.5658(4) 0.0506(18) Uani 1.000000 .
C30 C 0.4208(5) 0.1810(6) 0.5731(3) 0.0395(14) Uani 1.000000 .
C31 C 0.4859(4) 0.1804(4) 0.6475(3) 0.0267(10) Uani 1.000000 .
C32 C 0.4108(4) 0.1737(4) 0.7153(3) 0.0228(9) Uani 1.000000 .
C33 C 0.6066(5) 0.4317(4) 0.8498(3) 0.0318(11) Uani 1.000000 .
C34 C 0.6423(8) 0.5712(6) 0.9810(4) 0.0597(19) Uani 1.000000 .
C35 C 0.5313(7) 0.6203(5) 0.8597(5) 0.064(2) Uani 1.000000 .
C36 C 0.6432(6) 0.4963(6) 0.6097(4) 0.0480(16) Uani 1.000000 .
C37 C 0.5767(10) 0.6042(8) 0.6113(7) 0.103(4) Uani 1.000000 .
C38 C 0.8963(4) 0.0590(4) 0.6420(3) 0.0234(9) Uani 1.000000 .
C39 C 0.9671(6) -0.0474(5) 0.6088(3) 0.0424(14) Uani 1.000000 .
H12 H 1.2400(6) 0.5532(7) 0.8525(4) 0.079(3) Uiso 1.000000 R
H13 H 1.1042(6) 0.5095(7) 0.9438(4) 0.078(3) Uiso 1.000000 R
H14 H 0.9146(6) 0.4022(6) 0.8980(3) 0.0539(18) Uiso 1.000000 R
H28 H 0.1253(5) 0.1729(6) 0.6230(4) 0.0501(17) Uiso 1.000000 R
H29 H 0.2469(5) 0.1766(6) 0.5146(4) 0.061(2) Uiso 1.000000 R
H30 H 0.4661(5) 0.1843(6) 0.5274(3) 0.0474(17) Uiso 1.000000 R
H26 H 0.1224(5) 0.1668(5) 0.7773(3) 0.0422(14) Uiso 1.000000 R
H25 H 0.2368(4) 0.1538(4) 0.8966(3) 0.0333(12) Uiso 1.000000 R
H9 H 1.2186(5) 0.4706(5) 0.5610(3) 0.0434(15) Uiso 1.000000 R
H10 H 1.2882(5) 0.5333(6) 0.6982(4) 0.0536(18) Uiso 1.000000 R
H17 H 1.0526(5) 0.2073(5) 0.9827(3) 0.0375(13) Uiso 1.000000 R
H18 H 1.1727(5) 0.0954(5) 1.1761(3) 0.0435(15) Uiso 1.000000 R
H19 H 0.9690(5) 0.0366(5) 1.1914(3) 0.0475(16) Uiso 1.000000 R
H20 H 0.8027(5) 0.0591(5) 1.1012(3) 0.0386(14) Uiso 1.000000 R
H5 H 0.5047(4) 0.0903(4) 0.3683(3) 0.0276(11) Uiso 1.000000 R
H1 H 0.4312(5) 0.0882(4) 0.1313(3) 0.0333(12) Uiso 1.000000 R
H3 H 0.7618(5) 0.2315(4) 0.2502(3) 0.0324(12) Uiso 1.000000 R
H7 H 1.0425(4) 0.3601(4) 0.4481(3) 0.0311(12) Uiso 1.000000 R
H23 H 0.4578(4) 0.1422(4) 0.9734(3) 0.0323(12) Uiso 1.000000 R
H33 H 0.5772(5) 0.4144(4) 0.7940(3) 0.0382(13) Uiso 1.000000 R
H34a H 0.673(5) 0.5062(10) 0.9981(11) 0.090(3) Uiso 1.000000 GR
H34b H 0.711(3) 0.627(4) 0.9861(7) 0.090(3) Uiso 1.000000 GR
H34c H 0.5765(16) 0.604(4) 1.0156(6) 0.090(3) Uiso 1.000000 GR
H35a H 0.5928(16) 0.681(3) 0.860(3) 0.095(3) Uiso 1.000000 GR
H35b H 0.499(5) 0.5850(13) 0.8034(12) 0.095(3) Uiso 1.000000 GR
H35c H 0.462(4) 0.651(4) 0.892(2) 0.095(3) Uiso 1.000000 GR
H37a H 0.524(6) 0.594(3) 0.561(2) 0.155(6) Uiso 1.000000 GR
H37b H 0.525(7) 0.621(4) 0.658(3) 0.155(6) Uiso 1.000000 GR
H37c H 0.6389(9) 0.6662(16) 0.616(5) 0.155(6) Uiso 1.000000 GR
H39a H 0.9153(16) -0.1137(5) 0.610(2) 0.064(2) Uiso 1.000000 GR
H39b H 0.986(4) -0.0519(19) 0.5524(9) 0.064(2) Uiso 1.000000 GR
H39c H 1.0453(19) -0.0443(17) 0.6424(16) 0.064(2) Uiso 1.000000 GR
H2 H 0.6295(5) 0.1763(4) 0.1299(3) 0.0352(13) Uiso 1.000000 R

loop_
_atom_site_aniso_label
_atom_site_aniso_U_11
_atom_site_aniso_U_22
_atom_site_aniso_U_33
_atom_site_aniso_U_12
_atom_site_aniso_U_13
_atom_site_aniso_U_23
Dy1 0.01737(13) 0.02887(15) 0.01477(12) 0.00286(10) 0.00147(9) 0.01049(10)
Dy2 0.01997(14) 0.03049(16) 0.01559(13) 0.00109(10) 0.00094(10) 0.01176(10)
O1 0.0245(16) 0.0290(18) 0.0250(16) -0.0039(13) -0.0004(13) 0.0073(14)
O2 0.0264(17) 0.046(2) 0.0163(15) -0.0046(15) 0.0007(13) 0.0123(15)
O3 0.0232(16) 0.0310(18) 0.0174(15) -0.0042(13) -0.0006(12) 0.0080(13)
O4 0.0239(19) 0.078(3) 0.057(3) -0.0065(19) -0.0047(18) 0.040(2)
O5 0.0198(16) 0.049(2) 0.0165(15) 0.0016(14) -0.0006(12) 0.0177(15)
O6 0.0176(15) 0.0357(18) 0.0198(15) -0.0003(13) 0.0011(12) 0.0161(13)
O7 0.0313(18) 0.034(2) 0.0283(17) 0.0099(15) 0.0045(14) 0.0143(15)
O8 0.0270(17) 0.047(2) 0.0267(17) 0.0092(15) 0.0093(14) 0.0175(16)
O9 0.043(2) 0.0265(18) 0.0315(18) 0.0114(15) 0.0120(16) 0.0102(15)
O10 0.055(3) 0.042(2) 0.067(3) 0.027(2) 0.033(2) 0.030(2)
O11 0.069(3) 0.054(3) 0.077(3) 0.030(2) 0.044(3) 0.047(3)
N1 0.024(2) 0.025(2) 0.0188(18) 0.0026(15) 0.0012(15) 0.0058(15)
N2 0.025(2) 0.033(2) 0.0167(18) 0.0030(16) -0.0008(15) 0.0090(16)
N3 0.0218(19) 0.029(2) 0.0187(18) 0.0002(16) 0.0003(15) 0.0105(16)
N4 0.027(2) 0.031(2) 0.0219(19) -0.0017(17) -0.0003(16) 0.0120(17)
N5 0.025(2) 0.046(3) 0.033(2) 0.0041(19) -0.0011(18) 0.017(2)
N6 0.025(2) 0.045(3) 0.0180(18) 0.0053(18) 0.0014(16) 0.0174(18)
N7 0.025(2) 0.029(2) 0.0195(18) 0.0067(16) 0.0036(15) 0.0104(16)
N8 0.0191(18) 0.024(2) 0.0225(19) 0.0062(15) 0.0027(15) 0.0100(15)
N9 0.044(3) 0.031(3) 0.047(3) 0.001(2) -0.004(2) 0.011(2)
C1 0.034(3) 0.035(3) 0.018(2) 0.005(2) -0.0000(19) 0.0133(19)
C2 0.034(3) 0.039(3) 0.019(2) 0.006(2) 0.0043(19) 0.014(2)
C3 0.027(2) 0.035(3) 0.024(2) 0.002(2) 0.0052(19) 0.015(2)
C4 0.025(2) 0.028(2) 0.017(2) 0.0060(19) 0.0021(18) 0.0064(18)
C5 0.028(2) 0.029(2) 0.014(2) 0.0055(19) 0.0006(17) 0.0087(17)
C6 0.024(2) 0.028(2) 0.021(2) 0.0052(18) -0.0013(18) 0.0100(19)
C7 0.025(2) 0.035(3) 0.022(2) 0.002(2) 0.0061(18) 0.014(2)
C8 0.028(2) 0.036(3) 0.027(2) -0.002(2) 0.003(2) 0.016(2)
C9 0.031(3) 0.052(3) 0.029(3) -0.013(2) -0.000(2) 0.019(2)
C10 0.033(3) 0.062(4) 0.041(3) -0.020(3) 0.001(2) 0.019(3)
C11 0.041(3) 0.063(4) 0.031(3) -0.019(3) -0.004(2) 0.016(3)
C12 0.050(4) 0.109(6) 0.034(3) -0.043(4) -0.011(3) 0.021(4)
C13 0.052(4) 0.112(7) 0.026(3) -0.035(4) -0.010(3) 0.017(4)
C14 0.043(3) 0.070(4) 0.023(3) -0.018(3) -0.005(2) 0.019(3)
C15 0.028(2) 0.034(3) 0.021(2) -0.005(2) -0.0042(19) 0.010(2)
C16 0.028(3) 0.037(3) 0.026(2) -0.004(2) -0.004(2) 0.014(2)
C17 0.030(3) 0.045(3) 0.024(2) 0.003(2) 0.001(2) 0.019(2)
C18 0.032(3) 0.050(3) 0.033(3) 0.008(2) -0.006(2) 0.024(3)
C19 0.036(3) 0.061(4) 0.032(3) 0.011(3) 0.006(2) 0.030(3)
C20 0.026(2) 0.050(3) 0.027(2) 0.009(2) 0.007(2) 0.020(2)
C21 0.027(2) 0.036(3) 0.020(2) 0.009(2) 0.0044(19) 0.012(2)
C22 0.024(2) 0.035(3) 0.017(2) 0.0031(19) 0.0019(18) 0.0105(19)
C23 0.025(2) 0.038(3) 0.020(2) -0.000(2) 0.0062(18) 0.012(2)
C24 0.024(2) 0.026(2) 0.023(2) 0.0082(18) 0.0053(18) 0.0091(18)
C25 0.021(2) 0.036(3) 0.030(2) 0.0037(19) 0.0069(19) 0.012(2)
C26 0.016(2) 0.049(3) 0.044(3) -0.001(2) 0.003(2) 0.018(3)
C27 0.020(2) 0.042(3) 0.034(3) -0.002(2) -0.002(2) 0.017(2)
C28 0.021(3) 0.065(4) 0.048(3) -0.001(2) -0.007(2) 0.032(3)
C29 0.027(3) 0.094(5) 0.041(3) -0.007(3) -0.013(2) 0.041(4)
C30 0.024(3) 0.074(4) 0.026(3) -0.005(3) -0.002(2) 0.025(3)
C31 0.019(2) 0.040(3) 0.026(2) -0.002(2) -0.0029(18) 0.018(2)
C32 0.021(2) 0.028(2) 0.020(2) 0.0005(18) -0.0022(18) 0.0088(18)
C33 0.035(3) 0.031(3) 0.031(3) 0.002(2) 0.007(2) 0.010(2)
C34 0.086(5) 0.043(4) 0.045(4) 0.002(4) -0.006(4) 0.005(3)
C35 0.062(4) 0.029(3) 0.097(6) 0.005(3) -0.021(4) 0.016(4)
C36 0.059(4) 0.052(4) 0.048(3) 0.017(3) 0.014(3) 0.034(3)
C37 0.116(8) 0.097(7) 0.139(9) 0.070(6) 0.076(7) 0.084(7)
C38 0.020(2) 0.025(2) 0.024(2) 0.0025(18) 0.0003(17) 0.0052(18)
C39 0.053(4) 0.045(3) 0.034(3) 0.018(3) 0.011(3) 0.016(3)

loop_
_atom_type_symbol
_atom_type_scat_dispersion_real
_atom_type_scat_dispersion_imag
_atom_type_scat_Cromer_Mann_a1
_atom_type_scat_Cromer_Mann_a2
_atom_type_scat_Cromer_Mann_a3
_atom_type_scat_Cromer_Mann_a4
_atom_type_scat_Cromer_Mann_b1
_atom_type_scat_Cromer_Mann_b2
_atom_type_scat_Cromer_Mann_b3
_atom_type_scat_Cromer_Mann_b4
_atom_type_scat_Cromer_Mann_c
_atom_type_scat_source
_atom_type_scat_dispersion_source
H 0.00000 0.00000 0.49300 0.32291 0.14019 0.04081 10.51090 26.12570 3.14236 57.79970 0.0030380000826 'International Tables Volume C Table 6.1.1.4 (pp. 500-502)' 'Henke, Gullikson and Davis, At. Data and Nucl. Data Tables, 1993, 54, 2'
C 0.01920 0.00962 2.31000 1.02000 1.58860 0.86500 20.84390 10.20750 0.56870 51.65120 0.215599998832 'International Tables Volume C Table 6.1.1.4 (pp. 500-502)' 'Henke, Gullikson and Davis, At. Data and Nucl. Data Tables, 1993, 54, 2'
Dy -9.84008 9.94002 26.50700 17.63830 14.55960 2.96577 2.18020 0.20217 12.18990 111.87400 4.29727983475 'International Tables Volume C Table 6.1.1.4 (pp. 500-502)' 'Henke, Gullikson and Davis, At. Data and Nucl. Data Tables, 1993, 54, 2'
O 0.05239 0.03377 3.04850 2.28680 1.54630 0.86700 13.27710 5.70110 0.32390 32.90890 0.250800013542 'International Tables Volume C Table 6.1.1.4 (pp. 500-502)' 'Henke, Gullikson and Davis, At. Data and Nucl. Data Tables, 1993, 54, 2'
N 0.03256 0.01839 12.21260 3.13220 2.01250 1.16630 0.00570 9.89330 28.99750 0.58260 -11.5290002823 'International Tables Volume C Table 6.1.1.4 (pp. 500-502)' 'Henke, Gullikson and Davis, At. Data and Nucl. Data Tables, 1993, 54, 2'

loop_
_geom_angle_atom_site_label_1
_geom_angle_atom_site_label_2
_geom_angle_atom_site_label_3
_geom_angle
_geom_angle_site_symmetry_3
O3 Dy1 O1 142.19(11) 2_656
O5 Dy1 O1 96.07(11) 2_656
O5 Dy1 O3 97.93(10) .
O6 Dy1 O1 88.72(11) 2_656
O6 Dy1 O3 71.47(10) .
O6 Dy1 O5 167.21(10) .
O8 Dy1 O1 70.89(12) 2_656
O8 Dy1 O3 76.68(12) .
O8 Dy1 O5 81.59(12) .
O8 Dy1 O6 88.83(11) .
O9 Dy1 O1 143.48(11) 2_656
O9 Dy1 O3 73.13(11) .
O9 Dy1 O5 83.79(12) .
O9 Dy1 O6 99.40(12) .
O9 Dy1 O8 144.11(13) .
N7 Dy1 O1 78.25(12) 2_656
N7 Dy1 O3 139.09(12) .
N7 Dy1 O5 63.33(11) .
N7 Dy1 O6 129.40(11) .
N7 Dy1 O8 129.95(11) .
N7 Dy1 O9 69.08(12) .
N8 Dy1 O1 76.73(12) 2_656
N8 Dy1 O3 120.38(11) .
N8 Dy1 O5 126.15(11) .
N8 Dy1 O6 66.49(11) .
N8 Dy1 O8 139.52(13) .
N8 Dy1 O9 74.23(13) .
N8 Dy1 N7 62.96(12) .
C22 Dy1 O1 88.48(11) 2_656
C22 Dy1 O3 114.40(11) .
C22 Dy1 O5 19.97(11) .
C22 Dy1 O6 172.82(11) .
C22 Dy1 O8 96.49(12) .
C22 Dy1 O9 79.08(12) .
C22 Dy1 N7 43.47(12) .
C22 Dy1 N8 106.41(11) .
O3 Dy2 O2 162.34(11) .
O6 Dy2 O2 91.54(11) .
O6 Dy2 O3 71.85(10) .
O7 Dy2 O2 88.75(12) .
O7 Dy2 O3 82.78(12) .
O7 Dy2 O6 80.65(11) .
O10 Dy2 O2 97.76(15) .
O10 Dy2 O3 84.34(14) .
O10 Dy2 O6 76.14(12) .
O10 Dy2 O7 156.01(12) .
O11 Dy2 O2 87.95(16) .
O11 Dy2 O3 106.89(15) .
O11 Dy2 O6 128.29(13) .
O11 Dy2 O7 150.94(13) .
O11 Dy2 O10 52.83(13) .
N3 Dy2 O2 64.11(11) .
N3 Dy2 O3 129.37(11) .
N3 Dy2 O6 150.45(12) .
N3 Dy2 O7 82.26(12) .
N3 Dy2 O10 121.36(12) .
N3 Dy2 O11 70.37(13) .
N4 Dy2 O2 127.39(12) .
N4 Dy2 O3 66.76(11) .
N4 Dy2 O6 136.61(11) .
N4 Dy2 O7 81.83(13) .
N4 Dy2 O10 111.30(15) .
N4 Dy2 O11 77.40(15) .
N4 Dy2 N3 63.36(12) .
C6 Dy2 O2 20.31(11) .
C6 Dy2 O3 169.36(11) .
C6 Dy2 O6 111.34(11) .
C6 Dy2 O7 87.70(12) .
C6 Dy2 O10 106.24(14) .
C6 Dy2 O11 79.41(15) .
C6 Dy2 N3 43.88(12) .
C6 Dy2 N4 107.25(12) .
C36 Dy2 O2 92.48(17) .
C36 Dy2 O3 96.80(16) .
C36 Dy2 O6 102.19(14) .
C36 Dy2 O7 176.87(16) .
C36 Dy2 O10 26.47(14) .
C36 Dy2 O11 26.37(15) .
C36 Dy2 N3 95.68(14) .
C36 Dy2 N4 95.14(17) .
C36 Dy2 C6 92.45(15) .
N1 O1 Dy1 130.2(3) 2_656
C6 O2 Dy2 120.6(3) .
Dy2 O3 Dy1 104.88(12) .
C15 O3 Dy1 129.5(3) .
C15 O3 Dy2 120.8(3) .
C22 O5 Dy1 122.0(3) .
Dy2 O6 Dy1 106.48(12) .
C31 O6 Dy1 121.9(3) .
C31 O6 Dy2 127.1(2) .
C38 O7 Dy2 137.1(3) .
C38 O8 Dy1 132.3(3) .
C33 O9 Dy1 124.6(3) .
C36 O10 Dy2 93.6(4) .
C36 O11 Dy2 93.8(3) .
C1 N1 O1 119.4(4) .
C5 N1 O1 119.1(4) .
C5 N1 C1 121.5(4) .
C6 N2 N3 108.0(3) .
N2 N3 Dy2 118.8(3) .
C7 N3 Dy2 122.2(3) .
C7 N3 N2 118.4(4) .
C8 N4 Dy2 122.6(3) .
C16 N4 Dy2 117.9(3) .
C16 N4 C8 119.1(4) .
C17 N5 O4 119.9(4) .
C18 N5 O4 120.6(4) .
C18 N5 C17 119.6(4) .
C22 N6 N7 108.5(3) .
N6 N7 Dy1 119.6(3) .
C23 N7 Dy1 122.5(3) .
C23 N7 N6 117.8(4) .
C24 N8 Dy1 122.5(3) .
C32 N8 Dy1 117.4(3) .
C32 N8 C24 120.0(4) .
C34 N9 C33 121.1(5) .
C35 N9 C33 120.9(5) .
C35 N9 C34 117.8(5) .
C2 C1 N1 119.3(4) .
H1 C1 N1 120.3(3) .
H1 C1 C2 120.3(3) .
C3 C2 C1 120.4(4) .
H2 C2 C1 119.8(3) .
H2 C2 C3 119.8(3) .
C4 C3 C2 119.5(4) .
H3 C3 C2 120.2(3) .
H3 C3 C4 120.2(3) .
C5 C4 C3 119.2(4) .
C6 C4 C3 122.9(4) .
C6 C4 C5 117.8(4) .
C4 C5 N1 119.9(4) .
H5 C5 N1 120.1(2) .
H5 C5 C4 120.1(2) .
O2 C6 Dy2 39.0(2) .
N2 C6 Dy2 89.3(3) .
N2 C6 O2 128.2(4) .
C4 C6 Dy2 155.8(3) .
C4 C6 O2 117.4(4) .
C4 C6 N2 114.4(4) .
C8 C7 N3 116.4(4) .
H7 C7 N3 121.8(3) .
H7 C7 C8 121.8(3) .
C7 C8 N4 114.6(4) .
C9 C8 N4 122.0(5) .
C9 C8 C7 123.4(4) .
C10 C9 C8 119.3(5) .
H9 C9 C8 120.3(3) .
H9 C9 C10 120.3(3) .
C11 C10 C9 120.7(5) .
H10 C10 C9 119.6(3) .
H10 C10 C11 119.6(3) .
C12 C11 C10 125.4(5) .
C16 C11 C10 116.0(5) .
C16 C11 C12 118.6(5) .
C13 C12 C11 119.8(6) .
H12 C12 C11 120.1(3) .
H12 C12 C13 120.1(4) .
C14 C13 C12 121.9(6) .
H13 C13 C12 119.0(4) .
H13 C13 C14 119.0(3) .
C15 C14 C13 120.8(5) .
H14 C14 C13 119.6(3) .
H14 C14 C15 119.6(3) .
C14 C15 O3 124.8(4) .
C16 C15 O3 117.9(4) .
C16 C15 C14 117.3(5) .
C11 C16 N4 122.8(4) .
C15 C16 N4 115.7(4) .
C15 C16 C11 121.5(5) .
C21 C17 N5 121.6(4) .
H17 C17 N5 119.2(3) .
H17 C17 C21 119.2(3) .
C19 C18 N5 120.3(4) .
H18 C18 N5 119.9(3) .
H18 C18 C19 119.9(3) .
C20 C19 C18 121.2(5) .
H19 C19 C18 119.4(3) .
H19 C19 C20 119.4(3) .
C21 C20 C19 118.5(5) .
H20 C20 C19 120.7(3) .
H20 C20 C21 120.7(3) .
C20 C21 C17 118.8(4) .
C22 C21 C17 117.6(4) .
C22 C21 C20 123.6(4) .
O5 C22 Dy1 38.0(2) .
N6 C22 Dy1 88.4(3) .
N6 C22 O5 126.3(4) .
C21 C22 Dy1 154.4(3) .
C21 C22 O5 117.3(4) .
C21 C22 N6 116.4(4) .
C24 C23 N7 116.2(4) .
H23 C23 N7 121.9(3) .
H23 C23 C24 121.9(2) .
C23 C24 N8 115.6(4) .
C25 C24 N8 121.8(4) .
C25 C24 C23 122.6(4) .
C26 C25 C24 119.3(4) .
H25 C25 C24 120.4(3) .
H25 C25 C26 120.4(3) .
C27 C26 C25 120.1(4) .
H26 C26 C25 120.0(3) .
H26 C26 C27 120.0(3) .
C28 C27 C26 124.4(5) .
C32 C27 C26 116.7(4) .
C32 C27 C28 118.8(4) .
C29 C28 C27 118.3(5) .
H28 C28 C27 120.9(3) .
H28 C28 C29 120.9(3) .
C30 C29 C28 123.5(5) .
H29 C29 C28 118.2(3) .
H29 C29 C30 118.2(3) .
C31 C30 C29 120.6(5) .
H30 C30 C29 119.7(3) .
H30 C30 C31 119.7(3) .
C30 C31 O6 125.3(4) .
C32 C31 O6 117.6(4) .
C32 C31 C30 117.0(4) .
C27 C32 N8 122.0(4) .
C31 C32 N8 116.3(4) .
C31 C32 C27 121.7(4) .
N9 C33 O9 124.5(5) .
H33 C33 O9 117.8(3) .
H33 C33 N9 117.8(3) .
H34a C34 N9 109.5 .
H34b C34 N9 109.5 .
H34b C34 H34a 109.5 .
H34c C34 N9 109.5 .
H34c C34 H34a 109.5 .
H34c C34 H34b 109.5 .
H35a C35 N9 109.5 .
H35b C35 N9 109.5 .
H35b C35 H35a 109.5 .
H35c C35 N9 109.5 .
H35c C35 H35a 109.5 .
H35c C35 H35b 109.5 .
O10 C36 Dy2 59.9(3) .
O11 C36 Dy2 59.8(3) .
O11 C36 O10 119.7(5) .
C37 C36 Dy2 177.2(7) .
C37 C36 O10 119.6(6) .
C37 C36 O11 120.7(5) .
H37a C37 C36 109.5 .
H37b C37 C36 109.5 .
H37b C37 H37a 109.5 .
H37c C37 C36 109.5 .
H37c C37 H37a 109.5 .
H37c C37 H37b 109.5 .
O8 C38 O7 124.1(4) .
C39 C38 O7 118.8(4) .
C39 C38 O8 117.1(4) .
H39a C39 C38 109.5 .
H39b C39 C38 109.5 .
H39b C39 H39a 109.5 .
H39c C39 C38 109.5 .
H39c C39 H39a 109.5 .
H39c C39 H39b 109.5 .

loop_
_geom_bond_atom_site_label_1
_geom_bond_atom_site_label_2
_geom_bond_distance
_geom_bond_site_symmetry_2
Dy1 O1 2.372(3) 2_656
Dy1 O3 2.379(3) .
Dy1 O5 2.315(3) .
Dy1 O6 2.353(3) .
Dy1 O8 2.306(3) .
Dy1 O9 2.382(3) .
Dy1 N7 2.518(3) .
Dy1 N8 2.480(4) .
Dy1 C22 3.186(4) .
Dy2 O2 2.305(3) .
Dy2 O3 2.368(3) .
Dy2 O6 2.343(3) .
Dy2 O7 2.323(3) .
Dy2 O10 2.443(4) .
Dy2 O11 2.442(4) .
Dy2 N3 2.500(4) .
Dy2 N4 2.443(4) .
Dy2 C6 3.148(4) .
Dy2 C36 2.818(6) .
O1 N1 1.327(5) .
O2 C6 1.270(5) .
O3 C15 1.320(6) .
O4 N5 1.305(5) .
O5 C22 1.283(5) .
O6 C31 1.334(5) .
O7 C38 1.262(5) .
O8 C38 1.264(6) .
O9 C33 1.233(6) .
O10 C36 1.259(6) .
O11 C36 1.255(7) .
N1 C1 1.353(5) .
N1 C5 1.358(6) .
N2 N3 1.394(5) .
N2 C6 1.319(6) .
N3 C7 1.269(6) .
N4 C8 1.337(6) .
N4 C16 1.355(6) .
N5 C17 1.350(6) .
N5 C18 1.364(6) .
N6 N7 1.382(5) .
N6 C22 1.330(6) .
N7 C23 1.279(6) .
N8 C24 1.324(6) .
N8 C32 1.353(6) .
N9 C33 1.310(7) .
N9 C34 1.441(8) .
N9 C35 1.458(7) .
C1 C2 1.380(7) .
C1 H1 0.9300 .
C2 C3 1.374(7) .
C2 H2 0.9300 .
C3 C4 1.387(6) .
C3 H3 0.9300 .
C4 C5 1.386(7) .
C4 C6 1.500(6) .
C5 H5 0.9300 .
C7 C8 1.474(7) .
C7 H7 0.9300 .
C8 C9 1.402(7) .
C9 C10 1.354(8) .
C9 H9 0.9300 .
C10 C11 1.428(7) .
C10 H10 0.9300 .
C11 C12 1.405(8) .
C11 C16 1.410(7) .
C12 C13 1.372(8) .
C12 H12 0.9300 .
C13 C14 1.407(8) .
C13 H13 0.9300 .
C14 C15 1.377(7) .
C14 H14 0.9300 .
C15 C16 1.444(6) .
C17 C21 1.378(7) .
C17 H17 0.9300 .
C18 C19 1.362(8) .
C18 H18 0.9300 .
C19 C20 1.373(7) .
C19 H19 0.9300 .
C20 C21 1.397(6) .
C20 H20 0.9300 .
C21 C22 1.487(6) .
C23 C24 1.472(6) .
C23 H23 0.9300 .
C24 C25 1.414(6) .
C25 C26 1.368(7) .
C25 H25 0.9300 .
C26 C27 1.419(7) .
C26 H26 0.9300 .
C27 C28 1.412(7) .
C27 C32 1.423(7) .
C28 C29 1.365(8) .
C28 H28 0.9300 .
C29 C30 1.398(7) .
C29 H29 0.9300 .
C30 C31 1.382(7) .
C30 H30 0.9300 .
C31 C32 1.432(6) .
C33 H33 0.9300 .
C34 H34a 0.9600 .
C34 H34b 0.9600 .
C34 H34c 0.9600 .
C35 H35a 0.9600 .
C35 H35b 0.9600 .
C35 H35c 0.9600 .
C36 C37 1.497(9) .
C37 H37a 0.9600 .
C37 H37b 0.9600 .
C37 H37c 0.9600 .
C38 C39 1.508(7) .
C39 H39a 0.9600 .
C39 H39b 0.9600 .
C39 H39c 0.9600 .
